data_7225971
loop_
_publ_author_name
'Ghosh, Kaushik'
'Kumar, Rajan'
'Kumar, Sushil'
'Bala, Manju'
'Ratnam, Anand'
'Singh, Udai P.'

_publ_section_title
;
 Site-specific orthometallation via C--H bond activation and syntheses of
 ruthenium (III) organometallics: Studies on nitric oxide (NO) reactivity
 and photorelease of coordinated NO
;
_journal_name_full 'RSC Adv.'
_journal_paper_doi 10.1039/C6RA17223G
_journal_year 2016
_chemical_formula_moiety 'C52 H38 N5 O6 P2 Ru, Cl O4, C H2 Cl2'
_chemical_formula_sum 'C53 H40 Cl3 N5 O10 P2 Ru'
_chemical_formula_weight 1176.26
_chemical_name_systematic
;
 ?
;
_space_group_IT_number 2
_symmetry_cell_setting triclinic
_symmetry_space_group_name_Hall '-P 1'
_symmetry_space_group_name_H-M 'P -1'
_atom_sites_solution_hydrogens geom
_atom_sites_solution_primary direct
_atom_sites_solution_secondary difmap
_audit_creation_method SHELXL-97
_audit_update_record
;
2015-05-30 deposited with the CCDC.
2016-07-18 downloaded from the CCDC.
;
_cell_angle_alpha 81.340(2)
_cell_angle_beta 86.300(2)
_cell_angle_gamma 64.743(2)
_cell_formula_units_Z 2
_cell_length_a 12.0096(5)
_cell_length_b 12.6429(5)
_cell_length_c 19.2406(8)
_cell_measurement_reflns_used 111
_cell_measurement_temperature 296(2)
_cell_measurement_theta_max 28.34
_cell_measurement_theta_min 1.07
_cell_volume 2612.02(19)
_computing_cell_refinement 'Bruker Kappa Apex'
_computing_data_collection 'Bruker Kappa Apex'
_computing_data_reduction 'Bruker SAINT'
_computing_molecular_graphics 'Bruker SHELXTL'
_computing_publication_material 'Bruker SHELXTL'
_computing_structure_refinement 'SHELXL-97 (Sheldrick, 1997)'
_computing_structure_solution 'SHELXL-97 (Sheldrick, 1997)'
_diffrn_ambient_temperature 296(2)
_diffrn_measured_fraction_theta_full 0.993
_diffrn_measured_fraction_theta_max 0.993
_diffrn_measurement_device_type 'CCD area detector'
_diffrn_measurement_method 'phi omega scans'
_diffrn_radiation_monochromator graphite
_diffrn_radiation_source 'fine-focus sealed tube'
_diffrn_radiation_type MoK\a
_diffrn_radiation_wavelength 0.71073
_diffrn_reflns_av_R_equivalents 0.0258
_diffrn_reflns_av_sigmaI/netI 0.0183
_diffrn_reflns_limit_h_max 16
_diffrn_reflns_limit_h_min -11
_diffrn_reflns_limit_k_max 16
_diffrn_reflns_limit_k_min -16
_diffrn_reflns_limit_l_max 25
_diffrn_reflns_limit_l_min -25
_diffrn_reflns_number 86016
_diffrn_reflns_theta_full 28.34
_diffrn_reflns_theta_max 28.34
_diffrn_reflns_theta_min 1.07
_exptl_absorpt_coefficient_mu 0.578
_exptl_absorpt_correction_T_max 0.906
_exptl_absorpt_correction_T_min 0.881
_exptl_absorpt_correction_type multi-scan
_exptl_absorpt_process_details '(SADABS; Bruker, 2000)'
_exptl_crystal_colour red
_exptl_crystal_density_diffrn 1.496
_exptl_crystal_density_method 'not measured'
_exptl_crystal_description block
_exptl_crystal_F_000 1196
_exptl_crystal_size_max 0.22
_exptl_crystal_size_mid 0.19
_exptl_crystal_size_min 0.17
_refine_diff_density_max 1.200
_refine_diff_density_min -1.082
_refine_diff_density_rms 0.115
_refine_ls_extinction_method none
_refine_ls_goodness_of_fit_ref 1.211
_refine_ls_hydrogen_treatment mixed
_refine_ls_matrix_type full
_refine_ls_number_parameters 668
_refine_ls_number_reflns 13031
_refine_ls_number_restraints 0
_refine_ls_restrained_S_all 1.211
_refine_ls_R_factor_all 0.0567
_refine_ls_R_factor_gt 0.0456
_refine_ls_shift/su_max 0.003
_refine_ls_shift/su_mean 0.000
_refine_ls_structure_factor_coef Fsqd
_refine_ls_weighting_details 'calc w=1/[\s^2^(Fo^2^)+(0.1000P)^2^+0.8858P] where P=(Fo^2^+2Fc^2^)/3'
_refine_ls_weighting_scheme calc
_refine_ls_wR_factor_gt 0.1458
_refine_ls_wR_factor_ref 0.1631
_reflns_number_gt 11073
_reflns_number_total 13031
_reflns_threshold_expression >2sigma(I)
_cod_data_source_file c6ra17223g2.cif
_cod_data_source_block ups1809kgrkr_11no_0m
_cod_depositor_comments
;
The following automatic conversions were performed:

'_symmetry_cell_setting' value 'Triclinic' changed to 'triclinic'
according to
/usr/data/users/saulius/crontab/automatic-downloads/rss-feeds/RSC/lib/dictionaries/cif_core.dic
dictionary named 'cif_core.dic' version 2.4.2 from 2011-04-26.

Automatic conversion script
Id: cif_fix_values 4268 2015-11-12 08:31:59Z antanas 
;
_cod_database_code 7225971

loop_
_symmetry_equiv_pos_as_xyz
'x, y, z'
'-x, -y, -z'

loop_
_atom_site_label
_atom_site_type_symbol
_atom_site_fract_x
_atom_site_fract_y
_atom_site_fract_z
_atom_site_U_iso_or_equiv
_atom_site_adp_type
_atom_site_occupancy
_atom_site_symmetry_multiplicity
_atom_site_calc_flag
_atom_site_refinement_flags
Ru1 Ru 0.889815(16) 0.601451(16) 0.710306(9) 0.02807(8) Uani 1 1 d .
P2 P 0.80565(6) 0.45688(6) 0.75407(3) 0.03112(14) Uani 1 1 d .
P1 P 0.97895(6) 0.74544(6) 0.67598(4) 0.03176(14) Uani 1 1 d .
N2 N 0.8801(2) 0.64052(19) 0.81023(11) 0.0320(4) Uani 1 1 d .
N3 N 0.9123(2) 0.5581(2) 0.62590(12) 0.0343(4) Uani 1 1 d .
N1 N 0.7060(2) 0.74287(19) 0.71535(12) 0.0336(4) Uani 1 1 d .
C53 C 1.0600(2) 0.4780(2) 0.74841(14) 0.0327(5) Uani 1 1 d .
C1 C 0.8576(3) 0.8934(2) 0.66073(16) 0.0398(6) Uani 1 1 d .
C45 C 0.6752(2) 0.7783(2) 0.78039(14) 0.0346(5) Uani 1 1 d .
C19 C 0.6749(2) 0.4688(2) 0.70564(15) 0.0362(5) Uani 1 1 d .
O1 O 0.9334(2) 0.5231(2) 0.57315(11) 0.0564(6) Uani 1 1 d .
C46 C 1.0815(2) 0.4881(2) 0.81727(14) 0.0366(5) Uani 1 1 d .
C37 C 0.7692(2) 0.7244(2) 0.83327(14) 0.0345(5) Uani 1 1 d .
C7 C 1.0886(3) 0.7453(3) 0.73725(17) 0.0430(6) Uani 1 1 d .
C31 C 0.7516(3) 0.4721(3) 0.84422(14) 0.0395(6) Uani 1 1 d .
Cl1 Cl 0.68202(11) 0.76755(9) 0.45307(5) 0.0701(3) Uani 1 1 d .
C14 C 1.0639(3) 0.7293(3) 0.59320(16) 0.0414(6) Uani 1 1 d .
C15 C 1.1332(3) 0.6191(3) 0.57304(16) 0.0423(6) Uani 1 1 d .
H15 H 1.1321 0.5522 0.6002 0.051 Uiso 1 1 calc R
C9 C 1.0539(3) 0.7765(3) 0.80466(18) 0.0507(7) Uani 1 1 d .
H9 H 0.9728 0.7981 0.8194 0.061 Uiso 1 1 calc R
C6 C 0.7822(3) 0.9198(3) 0.6027(2) 0.0553(8) Uani 1 1 d .
H6 H 0.7998 0.8638 0.5725 0.066 Uiso 1 1 calc R
C17 C 1.2046(3) 0.6078(3) 0.51242(18) 0.0526(8) Uani 1 1 d .
H17 H 1.2510 0.5334 0.4993 0.063 Uiso 1 1 calc R
C8 C 1.1407(4) 0.7752(4) 0.8497(2) 0.0682(11) Uani 1 1 d .
H8 H 1.1173 0.7963 0.8944 0.082 Uiso 1 1 calc R
C4 C 0.6556(4) 1.1100(4) 0.6327(3) 0.0790(13) Uani 1 1 d .
H4 H 0.5881 1.1826 0.6238 0.095 Uiso 1 1 calc R
C12 C 1.2127(3) 0.7107(4) 0.7171(2) 0.0661(10) Uani 1 1 d .
H12 H 1.2378 0.6878 0.6729 0.079 Uiso 1 1 calc R
C5 C 0.6816(4) 1.0275(3) 0.5893(3) 0.0699(11) Uani 1 1 d .
H5 H 0.6318 1.0433 0.5505 0.084 Uiso 1 1 calc R
C13 C 1.0651(4) 0.8281(3) 0.5510(2) 0.0764(13) Uani 1 1 d .
H13 H 1.0174 0.9033 0.5627 0.092 Uiso 1 1 calc R
C2 C 0.8312(4) 0.9794(3) 0.7042(2) 0.0621(9) Uani 1 1 d .
H2 H 0.8814 0.9655 0.7425 0.074 Uiso 1 1 calc R
C10 C 1.2616(5) 0.7426(5) 0.8282(3) 0.0897(16) Uani 1 1 d .
H10 H 1.3192 0.7424 0.8583 0.108 Uiso 1 1 calc R
C16 C 1.2070(4) 0.7040(4) 0.4726(2) 0.0732(12) Uani 1 1 d .
H16 H 1.2555 0.6956 0.4323 0.088 Uiso 1 1 calc R
C11 C 1.2970(4) 0.7103(5) 0.7622(3) 0.0928(16) Uani 1 1 d .
H11 H 1.3785 0.6882 0.7480 0.111 Uiso 1 1 calc R
C3 C 0.7290(5) 1.0863(4) 0.6897(3) 0.0868(15) Uani 1 1 d .
H3 H 0.7099 1.1432 0.7195 0.104 Uiso 1 1 calc R
C18 C 1.1387(5) 0.8134(4) 0.4910(3) 0.0945(18) Uani 1 1 d .
H18 H 1.1411 0.8792 0.4631 0.113 Uiso 1 1 calc R
C25 C 0.9145(3) 0.3037(2) 0.74997(17) 0.0407(6) Uani 1 1 d .
C24 C 0.6130(3) 0.3988(3) 0.73181(18) 0.0485(7) Uani 1 1 d .
H24 H 0.6366 0.3501 0.7746 0.058 Uiso 1 1 calc R
C36 C 0.6275(3) 0.5346(3) 0.85809(17) 0.0496(7) Uani 1 1 d .
H36 H 0.5706 0.5624 0.8216 0.060 Uiso 1 1 calc R
C20 C 0.6374(3) 0.5395(3) 0.64161(16) 0.0435(6) Uani 1 1 d .
H20 H 0.6781 0.5856 0.6230 0.052 Uiso 1 1 calc R
C23 C 0.5171(3) 0.4022(4) 0.6942(2) 0.0600(9) Uani 1 1 d .
H23 H 0.4771 0.3548 0.7116 0.072 Uiso 1 1 calc R
C32 C 0.8351(3) 0.4326(3) 0.89963(16) 0.0458(7) Uani 1 1 d .
H32 H 0.9189 0.3919 0.8912 0.055 Uiso 1 1 calc R
C21 C 0.5404(3) 0.5427(3) 0.60484(19) 0.0565(8) Uani 1 1 d .
H21 H 0.5158 0.5910 0.5620 0.068 Uiso 1 1 calc R
C22 C 0.4806(3) 0.4740(4) 0.6319(2) 0.0619(10) Uani 1 1 d .
H22 H 0.4148 0.4767 0.6076 0.074 Uiso 1 1 calc R
C33 C 0.7937(4) 0.4539(4) 0.96723(17) 0.0610(9) Uani 1 1 d .
H33 H 0.8499 0.4268 1.0040 0.073 Uiso 1 1 calc R
C35 C 0.5875(4) 0.5559(4) 0.9264(2) 0.0648(10) Uani 1 1 d .
H35 H 0.5042 0.5984 0.9353 0.078 Uiso 1 1 calc R
C34 C 0.6710(4) 0.5143(4) 0.98048(19) 0.0661(10) Uani 1 1 d .
H34 H 0.6440 0.5271 1.0262 0.079 Uiso 1 1 calc R
C28 C 1.0807(4) 0.0751(4) 0.7355(3) 0.0842(15) Uani 1 1 d .
H28 H 1.1369 -0.0016 0.7308 0.101 Uiso 1 1 calc R
C30 C 0.9519(4) 0.2163(3) 0.8075(2) 0.0707(11) Uani 1 1 d .
H30 H 0.9209 0.2340 0.8519 0.085 Uiso 1 1 calc R
C26 C 0.9613(4) 0.2734(3) 0.6849(2) 0.0605(9) Uani 1 1 d .
H26 H 0.9366 0.3302 0.6454 0.073 Uiso 1 1 calc R
C27 C 1.0448(4) 0.1591(4) 0.6780(3) 0.0753(12) Uani 1 1 d .
H27 H 1.0765 0.1396 0.6340 0.090 Uiso 1 1 calc R
C29 C 1.0350(5) 0.1033(4) 0.7990(3) 0.0916(16) Uani 1 1 d .
H29 H 1.0599 0.0455 0.8380 0.110 Uiso 1 1 calc R
C43 C 0.5088(3) 0.8854(3) 0.67311(19) 0.0534(8) Uani 1 1 d .
H43 H 0.4554 0.9220 0.6351 0.064 Uiso 1 1 calc R
C38 C 0.7423(3) 0.7576(3) 0.89985(17) 0.0481(7) Uani 1 1 d .
H38 H 0.8022 0.7244 0.9348 0.058 Uiso 1 1 calc R
C44 C 0.6254(3) 0.7955(3) 0.66382(16) 0.0431(6) Uani 1 1 d .
H44 H 0.6469 0.7719 0.6195 0.052 Uiso 1 1 calc R
C39 C 0.6251(3) 0.8410(3) 0.91432(18) 0.0537(8) Uani 1 1 d .
H39 H 0.6078 0.8624 0.9593 0.064 Uiso 1 1 calc R
C40 C 0.5363(3) 0.8914(3) 0.86519(19) 0.0501(7) Uani 1 1 d .
C42 C 0.4739(3) 0.9189(3) 0.7373(2) 0.0542(8) Uani 1 1 d .
H42 H 0.3956 0.9772 0.7439 0.065 Uiso 1 1 calc R
C41 C 0.5563(3) 0.8654(3) 0.79449(17) 0.0424(6) Uani 1 1 d .
N4 N 0.4156(3) 0.9751(3) 0.8866(2) 0.0668(9) Uani 1 1 d .
O2 O 0.4103(3) 1.0220(3) 0.9380(2) 0.0949(11) Uani 1 1 d .
O3 O 0.3251(3) 0.9884(5) 0.8553(2) 0.1232(17) Uani 1 1 d .
C47 C 1.1906(3) 0.4147(3) 0.85188(16) 0.0442(6) Uani 1 1 d .
H47 H 1.2038 0.4223 0.8976 0.053 Uiso 1 1 calc R
C49 C 1.2614(3) 0.3135(3) 0.74951(17) 0.0442(6) Uani 1 1 d .
H49 H 1.3217 0.2533 0.7278 0.053 Uiso 1 1 calc R
C48 C 1.2788(3) 0.3305(3) 0.81663(18) 0.0478(7) Uani 1 1 d .
C50 C 1.1512(2) 0.3887(2) 0.71536(15) 0.0378(5) Uani 1 1 d .
H50 H 1.1382 0.3794 0.6700 0.045 Uiso 1 1 calc R
C51 C 0.9818(2) 0.5790(2) 0.85400(14) 0.0358(5) Uani 1 1 d .
O4 O 0.9901(2) 0.5941(2) 0.91409(11) 0.0488(5) Uani 1 1 d .
O7 O 0.6517(8) 0.6932(8) 0.4211(5) 0.224(4) Uani 1 1 d .
O6 O 0.6663(7) 0.8447(6) 0.3964(4) 0.220(4) Uani 1 1 d .
O8 O 0.7977(8) 0.7163(7) 0.4771(6) 0.271(5) Uani 1 1 d .
O5 O 0.5945(9) 0.8223(11) 0.4989(3) 0.290(6) Uani 1 1 d .
N6 N 1.3983(3) 0.2545(3) 0.85178(19) 0.0671(9) Uani 1 1 d .
O10 O 1.4781(3) 0.1812(3) 0.81900(17) 0.0859(10) Uani 1 1 d .
O9 O 1.4125(3) 0.2685(4) 0.9108(2) 0.1083(14) Uani 1 1 d .
Cl2 Cl 0.7107(3) 0.2102(3) 0.9670(2) 0.1987(13) Uani 1 1 d .
Cl3 Cl 0.8448(6) -0.0081(7) 0.9243(6) 0.563(9) Uani 1 1 d .
C54 C 0.7171(8) 0.0918(8) 0.9379(5) 0.147(3) Uani 1 1 d .
H54A H 0.6738 0.0574 0.9714 0.177 Uiso 1 1 calc R
H54B H 0.6712 0.1176 0.8942 0.177 Uiso 1 1 calc R

loop_
_atom_site_aniso_label
_atom_site_aniso_U_11
_atom_site_aniso_U_22
_atom_site_aniso_U_33
_atom_site_aniso_U_23
_atom_site_aniso_U_13
_atom_site_aniso_U_12
Ru1 0.02840(12) 0.02992(12) 0.02665(12) -0.00523(8) -0.00144(8) -0.01240(9)
P2 0.0312(3) 0.0325(3) 0.0315(3) -0.0030(2) -0.0023(2) -0.0154(3)
P1 0.0314(3) 0.0305(3) 0.0355(3) -0.0069(2) 0.0011(3) -0.0145(3)
N2 0.0332(10) 0.0352(11) 0.0289(10) -0.0079(8) -0.0002(8) -0.0145(9)
N3 0.0352(11) 0.0355(11) 0.0340(11) -0.0048(9) -0.0028(9) -0.0162(9)
N1 0.0319(10) 0.0346(11) 0.0335(10) -0.0036(8) -0.0021(8) -0.0132(9)
C53 0.0313(11) 0.0332(12) 0.0347(12) -0.0027(10) -0.0034(10) -0.0148(10)
C1 0.0366(13) 0.0317(13) 0.0503(16) -0.0024(11) 0.0021(12) -0.0150(11)
C45 0.0350(12) 0.0327(12) 0.0378(13) -0.0067(10) 0.0024(10) -0.0157(10)
C19 0.0319(12) 0.0379(13) 0.0427(14) -0.0114(11) -0.0018(10) -0.0164(10)
O1 0.0728(16) 0.0710(16) 0.0347(11) -0.0233(10) 0.0057(10) -0.0348(13)
C46 0.0360(13) 0.0378(13) 0.0366(13) -0.0042(10) -0.0036(10) -0.0159(11)
C37 0.0358(12) 0.0348(13) 0.0352(12) -0.0089(10) 0.0030(10) -0.0162(10)
C7 0.0416(14) 0.0362(14) 0.0549(17) -0.0060(12) -0.0107(13) -0.0185(11)
C31 0.0474(15) 0.0442(15) 0.0325(13) -0.0035(11) 0.0019(11) -0.0255(12)
Cl1 0.0856(7) 0.0601(5) 0.0513(5) -0.0034(4) -0.0197(5) -0.0168(5)
C14 0.0428(14) 0.0421(15) 0.0412(14) -0.0055(11) 0.0092(12) -0.0210(12)
C15 0.0425(14) 0.0454(15) 0.0411(14) -0.0084(12) 0.0049(12) -0.0205(12)
C9 0.0606(19) 0.0466(17) 0.0537(18) -0.0085(14) -0.0068(15) -0.0295(15)
C6 0.0524(18) 0.0434(17) 0.069(2) 0.0021(15) -0.0132(16) -0.0203(14)
C17 0.0495(17) 0.062(2) 0.0482(17) -0.0163(15) 0.0106(14) -0.0234(15)
C8 0.090(3) 0.062(2) 0.060(2) -0.0069(18) -0.026(2) -0.036(2)
C4 0.052(2) 0.044(2) 0.122(4) 0.008(2) -0.004(2) -0.0074(16)
C12 0.0412(17) 0.071(2) 0.088(3) -0.030(2) -0.0055(17) -0.0186(16)
C5 0.055(2) 0.052(2) 0.096(3) 0.017(2) -0.022(2) -0.0223(17)
C13 0.085(3) 0.047(2) 0.090(3) -0.0077(19) 0.041(2) -0.0272(19)
C2 0.061(2) 0.0422(17) 0.074(2) -0.0168(16) -0.0005(18) -0.0104(15)
C10 0.074(3) 0.089(3) 0.109(4) -0.017(3) -0.046(3) -0.030(2)
C16 0.074(3) 0.074(3) 0.059(2) -0.0017(19) 0.026(2) -0.027(2)
C11 0.047(2) 0.101(4) 0.131(5) -0.028(3) -0.024(3) -0.024(2)
C3 0.076(3) 0.047(2) 0.117(4) -0.025(2) 0.005(3) -0.003(2)
C18 0.108(4) 0.064(3) 0.093(3) 0.009(2) 0.052(3) -0.033(3)
C25 0.0353(13) 0.0340(13) 0.0547(17) -0.0065(12) -0.0016(12) -0.0161(11)
C24 0.0441(15) 0.0525(17) 0.0571(18) -0.0069(14) -0.0024(14) -0.0279(14)
C36 0.0484(16) 0.0584(19) 0.0426(16) -0.0104(14) 0.0037(13) -0.0224(15)
C20 0.0407(14) 0.0469(16) 0.0437(15) -0.0069(12) -0.0060(12) -0.0182(12)
C23 0.0438(17) 0.068(2) 0.082(3) -0.0183(19) -0.0001(17) -0.0348(16)
C32 0.0496(16) 0.0552(18) 0.0392(14) 0.0009(13) -0.0065(12) -0.0301(14)
C21 0.0474(17) 0.066(2) 0.0519(18) -0.0123(16) -0.0147(15) -0.0166(16)
C22 0.0363(15) 0.079(3) 0.078(3) -0.031(2) -0.0094(16) -0.0240(16)
C33 0.081(3) 0.083(3) 0.0349(15) -0.0010(16) -0.0081(16) -0.050(2)
C35 0.061(2) 0.083(3) 0.058(2) -0.027(2) 0.0214(18) -0.035(2)
C34 0.087(3) 0.091(3) 0.0404(17) -0.0197(18) 0.0115(18) -0.054(2)
C28 0.059(2) 0.042(2) 0.139(5) -0.017(3) -0.009(3) -0.0067(17)
C30 0.085(3) 0.0445(19) 0.065(2) 0.0009(17) -0.010(2) -0.0116(18)
C26 0.072(2) 0.0433(17) 0.066(2) -0.0140(16) 0.0155(18) -0.0240(16)
C27 0.074(3) 0.058(2) 0.099(3) -0.036(2) 0.027(2) -0.029(2)
C29 0.110(4) 0.044(2) 0.088(3) -0.002(2) -0.028(3) -0.001(2)
C43 0.0393(15) 0.0526(18) 0.0562(19) -0.0010(15) -0.0113(14) -0.0084(13)
C38 0.0498(17) 0.0523(17) 0.0425(15) -0.0162(13) 0.0018(13) -0.0190(14)
C44 0.0418(14) 0.0458(16) 0.0382(14) -0.0041(12) -0.0053(12) -0.0150(12)
C39 0.0590(19) 0.0577(19) 0.0457(16) -0.0250(15) 0.0145(15) -0.0221(16)
C40 0.0422(15) 0.0479(17) 0.0594(19) -0.0236(15) 0.0158(14) -0.0151(13)
C42 0.0375(15) 0.0448(17) 0.068(2) -0.0094(15) 0.0007(14) -0.0056(12)
C41 0.0383(14) 0.0367(14) 0.0518(16) -0.0109(12) 0.0072(12) -0.0148(11)
N4 0.0512(17) 0.067(2) 0.072(2) -0.0256(17) 0.0179(16) -0.0122(15)
O2 0.080(2) 0.093(2) 0.095(2) -0.056(2) 0.0230(18) -0.0085(17)
O3 0.0475(17) 0.182(4) 0.119(3) -0.080(3) 0.0149(19) -0.011(2)
C47 0.0403(14) 0.0477(16) 0.0403(14) -0.0021(12) -0.0113(12) -0.0140(12)
C49 0.0376(14) 0.0391(15) 0.0498(16) -0.0055(12) 0.0008(12) -0.0107(11)
C48 0.0380(14) 0.0437(16) 0.0535(17) 0.0005(13) -0.0108(13) -0.0103(12)
C50 0.0343(12) 0.0392(14) 0.0389(13) -0.0074(11) 0.0016(11) -0.0144(11)
C51 0.0373(13) 0.0404(14) 0.0311(12) -0.0050(10) -0.0026(10) -0.0172(11)
O4 0.0484(12) 0.0600(13) 0.0357(10) -0.0132(9) -0.0091(9) -0.0175(10)
O7 0.215(8) 0.230(8) 0.275(9) -0.149(8) -0.016(7) -0.101(7)
O6 0.154(6) 0.166(6) 0.240(8) 0.107(6) 0.015(5) -0.018(4)
O8 0.214(8) 0.173(6) 0.376(12) 0.039(7) -0.222(9) -0.028(5)
O5 0.223(8) 0.488(16) 0.095(4) -0.135(7) 0.016(5) -0.060(10)
N6 0.0479(16) 0.065(2) 0.069(2) -0.0026(16) -0.0174(15) -0.0044(14)
O10 0.0471(14) 0.090(2) 0.079(2) -0.0075(17) -0.0071(14) 0.0103(14)
O9 0.076(2) 0.109(3) 0.098(3) -0.029(2) -0.050(2) 0.0134(19)
Cl2 0.212(3) 0.176(2) 0.259(3) -0.102(2) 0.050(3) -0.114(2)
Cl3 0.358(8) 0.560(12) 1.03(2) -0.627(14) 0.454(11) -0.336(9)
C54 0.112(6) 0.157(7) 0.171(8) -0.056(6) -0.018(5) -0.042(5)

loop_
_atom_type_symbol
_atom_type_description
_atom_type_scat_dispersion_real
_atom_type_scat_dispersion_imag
_atom_type_scat_source
C C 0.0033 0.0016 'International Tables Vol C Tables 4.2.6.8 and 6.1.1.4'
H H 0.0000 0.0000 'International Tables Vol C Tables 4.2.6.8 and 6.1.1.4'
N N 0.0061 0.0033 'International Tables Vol C Tables 4.2.6.8 and 6.1.1.4'
O O 0.0106 0.0060 'International Tables Vol C Tables 4.2.6.8 and 6.1.1.4'
Cl Cl 0.1484 0.1585 'International Tables Vol C Tables 4.2.6.8 and 6.1.1.4'
Ru Ru -1.2594 0.8363 'International Tables Vol C Tables 4.2.6.8 and 6.1.1.4'
P P 0.1023 0.0942 'International Tables Vol C Tables 4.2.6.8 and 6.1.1.4'

loop_
_geom_angle_atom_site_label_1
_geom_angle_atom_site_label_2
_geom_angle_atom_site_label_3
_geom_angle
N3 Ru1 N2 174.69(9)
N3 Ru1 C53 95.06(10)
N2 Ru1 C53 79.63(10)
N3 Ru1 N1 108.65(9)
N2 Ru1 N1 76.66(8)
C53 Ru1 N1 156.22(10)
N3 Ru1 P2 91.53(7)
N2 Ru1 P2 88.69(6)
C53 Ru1 P2 88.35(7)
N1 Ru1 P2 89.27(6)
N3 Ru1 P1 92.51(7)
N2 Ru1 P1 87.11(6)
C53 Ru1 P1 89.36(7)
N1 Ru1 P1 91.28(6)
P2 Ru1 P1 175.52(2)
C19 P2 C31 105.13(13)
C19 P2 C25 102.00(13)
C31 P2 C25 108.82(14)
C19 P2 Ru1 115.64(9)
C31 P2 Ru1 110.69(9)
C25 P2 Ru1 113.84(9)
C1 P1 C7 108.02(14)
C1 P1 C14 103.48(14)
C7 P1 C14 102.93(15)
C1 P1 Ru1 110.12(9)
C7 P1 Ru1 116.34(10)
C14 P1 Ru1 114.92(10)
C51 N2 C37 122.3(2)
C51 N2 Ru1 118.92(17)
C37 N2 Ru1 118.70(17)
O1 N3 Ru1 175.3(2)
C44 N1 C45 118.8(2)
C44 N1 Ru1 127.4(2)
C45 N1 Ru1 113.74(17)
C46 C53 C50 118.1(2)
C46 C53 Ru1 112.95(19)
C50 C53 Ru1 128.9(2)
C2 C1 C6 118.3(3)
C2 C1 P1 124.9(3)
C6 C1 P1 116.8(2)
N1 C45 C41 121.6(3)
N1 C45 C37 116.7(2)
C41 C45 C37 121.8(3)
C20 C19 C24 118.1(3)
C20 C19 P2 122.7(2)
C24 C19 P2 119.1(2)
C47 C46 C53 121.9(3)
C47 C46 C51 119.8(3)
C53 C46 C51 118.3(2)
C38 C37 N2 127.3(3)
C38 C37 C45 118.7(3)
N2 C37 C45 114.0(2)
C9 C7 C12 118.5(3)
C9 C7 P1 122.0(2)
C12 C7 P1 119.5(3)
C36 C31 C32 118.7(3)
C36 C31 P2 120.4(2)
C32 C31 P2 120.6(2)
O6 Cl1 O8 113.4(6)
O6 Cl1 O5 106.5(6)
O8 Cl1 O5 116.1(6)
O6 Cl1 O7 94.9(6)
O8 Cl1 O7 112.7(5)
O5 Cl1 O7 111.1(7)
C15 C14 C13 118.8(3)
C15 C14 P1 121.2(2)
C13 C14 P1 119.9(3)
C14 C15 C17 120.4(3)
C14 C15 H15 119.8
C17 C15 H15 119.8
C8 C9 C7 120.0(4)
C8 C9 H9 120.0
C7 C9 H9 120.0
C5 C6 C1 121.3(4)
C5 C6 H6 119.4
C1 C6 H6 119.4
C16 C17 C15 120.4(3)
C16 C17 H17 119.8
C15 C17 H17 119.8
C10 C8 C9 120.3(4)
C10 C8 H8 119.9
C9 C8 H8 119.9
C5 C4 C3 119.8(4)
C5 C4 H4 120.1
C3 C4 H4 120.1
C11 C12 C7 120.6(4)
C11 C12 H12 119.7
C7 C12 H12 119.7
C4 C5 C6 119.9(4)
C4 C5 H5 120.1
C6 C5 H5 120.1
C18 C13 C14 119.2(4)
C18 C13 H13 120.4
C14 C13 H13 120.4
C1 C2 C3 119.1(4)
C1 C2 H2 120.5
C3 C2 H2 120.5
C11 C10 C8 120.1(4)
C11 C10 H10 119.9
C8 C10 H10 119.9
C17 C16 C18 120.3(4)
C17 C16 H16 119.9
C18 C16 H16 119.9
C12 C11 C10 120.5(5)
C12 C11 H11 119.8
C10 C11 H11 119.8
C4 C3 C2 121.6(5)
C4 C3 H3 119.2
C2 C3 H3 119.2
C16 C18 C13 120.9(4)
C16 C18 H18 119.5
C13 C18 H18 119.5
C26 C25 C30 118.1(3)
C26 C25 P2 117.4(2)
C30 C25 P2 124.5(3)
C23 C24 C19 120.1(3)
C23 C24 H24 119.9
C19 C24 H24 119.9
C35 C36 C31 120.4(3)
C35 C36 H36 119.8
C31 C36 H36 119.8
C19 C20 C21 121.1(3)
C19 C20 H20 119.5
C21 C20 H20 119.5
C22 C23 C24 120.6(3)
C22 C23 H23 119.7
C24 C23 H23 119.7
C33 C32 C31 120.1(3)
C33 C32 H32 119.9
C31 C32 H32 119.9
C22 C21 C20 119.7(3)
C22 C21 H21 120.2
C20 C21 H21 120.2
C23 C22 C21 120.4(3)
C23 C22 H22 119.8
C21 C22 H22 119.8
C34 C33 C32 120.7(3)
C34 C33 H33 119.6
C32 C33 H33 119.6
C34 C35 C36 120.0(4)
C34 C35 H35 120.0
C36 C35 H35 120.0
C33 C34 C35 120.1(3)
C33 C34 H34 120.0
C35 C34 H34 120.0
C29 C28 C27 119.9(4)
C29 C28 H28 120.1
C27 C28 H28 120.1
C25 C30 C29 120.1(4)
C25 C30 H30 120.0
C29 C30 H30 120.0
C27 C26 C25 120.4(4)
C27 C26 H26 119.8
C25 C26 H26 119.8
C28 C27 C26 120.2(4)
C28 C27 H27 119.9
C26 C27 H27 119.9
C28 C29 C30 121.3(5)
C28 C29 H29 119.4
C30 C29 H29 119.4
C42 C43 C44 119.9(3)
C42 C43 H43 120.1
C44 C43 H43 120.1
C37 C38 C39 119.7(3)
C37 C38 H38 120.2
C39 C38 H38 120.2
N1 C44 C43 122.6(3)
N1 C44 H44 118.7
C43 C44 H44 118.7
C40 C39 C38 122.0(3)
C40 C39 H39 119.0
C38 C39 H39 119.0
C39 C40 C41 122.4(3)
C39 C40 N4 117.4(3)
C41 C40 N4 120.1(3)
C43 C42 C41 119.9(3)
C43 C42 H42 120.0
C41 C42 H42 120.0
C42 C41 C45 117.0(3)
C42 C41 C40 127.6(3)
C45 C41 C40 115.4(3)
O2 N4 O3 123.1(3)
O2 N4 C40 118.0(4)
O3 N4 C40 118.8(3)
C48 C47 C46 117.9(3)
C48 C47 H47 121.1
C46 C47 H47 121.1
C48 C49 C50 118.3(3)
C48 C49 H49 120.9
C50 C49 H49 120.9
C47 C48 C49 123.0(3)
C47 C48 N6 118.6(3)
C49 C48 N6 118.4(3)
C49 C50 C53 120.8(3)
C49 C50 H50 119.6
C53 C50 H50 119.6
O4 C51 N2 126.2(3)
O4 C51 C46 123.7(3)
N2 C51 C46 110.1(2)
O9 N6 O10 123.6(3)
O9 N6 C48 118.2(3)
O10 N6 C48 118.1(3)
Cl3 C54 Cl2 119.2(6)
Cl3 C54 H54A 107.5
Cl2 C54 H54A 107.5
Cl3 C54 H54B 107.5
Cl2 C54 H54B 107.5
H54A C54 H54B 107.0

loop_
_geom_bond_atom_site_label_1
_geom_bond_atom_site_label_2
_geom_bond_distance
Ru1 N3 1.759(2)
Ru1 N2 2.040(2)
Ru1 C53 2.068(3)
Ru1 N1 2.176(2)
Ru1 P2 2.4647(7)
Ru1 P1 2.4710(7)
P2 C19 1.818(3)
P2 C31 1.821(3)
P2 C25 1.827(3)
P1 C1 1.809(3)
P1 C7 1.822(3)
P1 C14 1.825(3)
N2 C51 1.390(3)
N2 C37 1.398(3)
N3 O1 1.139(3)
N1 C44 1.319(4)
N1 C45 1.368(3)
C53 C46 1.400(4)
C53 C50 1.397(4)
C1 C2 1.388(5)
C1 C6 1.392(5)
C45 C41 1.422(4)
C45 C37 1.434(4)
C19 C20 1.384(4)
C19 C24 1.402(4)
C46 C47 1.382(4)
C46 C51 1.488(4)
C37 C38 1.384(4)
C7 C9 1.398(5)
C7 C12 1.409(5)
C31 C36 1.388(4)
C31 C32 1.393(4)
Cl1 O6 1.313(6)
Cl1 O8 1.337(6)
Cl1 O5 1.343(7)
Cl1 O7 1.375(6)
C14 C15 1.384(4)
C14 C13 1.389(5)
C15 C17 1.390(4)
C15 H15 0.9300
C9 C8 1.391(5)
C9 H9 0.9300
C6 C5 1.383(5)
C6 H6 0.9300
C17 C16 1.347(5)
C17 H17 0.9300
C8 C10 1.383(7)
C8 H8 0.9300
C4 C5 1.355(7)
C4 C3 1.367(8)
C4 H4 0.9300
C12 C11 1.373(6)
C12 H12 0.9300
C5 H5 0.9300
C13 C18 1.393(6)
C13 H13 0.9300
C2 C3 1.389(6)
C2 H2 0.9300
C10 C11 1.378(8)
C10 H10 0.9300
C16 C18 1.361(7)
C16 H16 0.9300
C11 H11 0.9300
C3 H3 0.9300
C18 H18 0.9300
C25 C26 1.378(5)
C25 C30 1.385(5)
C24 C23 1.382(5)
C24 H24 0.9300
C36 C35 1.395(5)
C36 H36 0.9300
C20 C21 1.385(4)
C20 H20 0.9300
C23 C22 1.362(6)
C23 H23 0.9300
C32 C33 1.385(5)
C32 H32 0.9300
C21 C22 1.373(6)
C21 H21 0.9300
C22 H22 0.9300
C33 C34 1.367(6)
C33 H33 0.9300
C35 C34 1.372(6)
C35 H35 0.9300
C34 H34 0.9300
C28 C29 1.340(8)
C28 C27 1.362(7)
C28 H28 0.9300
C30 C29 1.377(6)
C30 H30 0.9300
C26 C27 1.384(5)
C26 H26 0.9300
C27 H27 0.9300
C29 H29 0.9300
C43 C42 1.349(5)
C43 C44 1.398(4)
C43 H43 0.9300
C38 C39 1.394(5)
C38 H38 0.9300
C44 H44 0.9300
C39 C40 1.344(5)
C39 H39 0.9300
C40 C41 1.429(4)
C40 N4 1.461(4)
C42 C41 1.412(5)
C42 H42 0.9300
N4 O2 1.212(5)
N4 O3 1.212(5)
C47 C48 1.370(5)
C47 H47 0.9300
C49 C48 1.384(5)
C49 C50 1.391(4)
C49 H49 0.9300
C48 N6 1.482(4)
C50 H50 0.9300
C51 O4 1.217(3)
N6 O9 1.210(5)
N6 O10 1.230(4)
Cl2 C54 1.646(8)
Cl3 C54 1.552(10)
C54 H54A 0.9700
C54 H54B 0.9700

loop_
_geom_torsion_atom_site_label_1
_geom_torsion_atom_site_label_2
_geom_torsion_atom_site_label_3
_geom_torsion_atom_site_label_4
_geom_torsion
N3 Ru1 P2 C19 -55.89(12)
N2 Ru1 P2 C19 129.42(12)
C53 Ru1 P2 C19 -150.91(12)
N1 Ru1 P2 C19 52.75(11)
P1 Ru1 P2 C19 149.8(3)
N3 Ru1 P2 C31 -175.28(13)
N2 Ru1 P2 C31 10.03(12)
C53 Ru1 P2 C31 89.70(13)
N1 Ru1 P2 C31 -66.64(12)
P1 Ru1 P2 C31 30.4(3)
N3 Ru1 P2 C25 61.77(13)
N2 Ru1 P2 C25 -112.92(13)
C53 Ru1 P2 C25 -33.25(13)
N1 Ru1 P2 C25 170.41(13)
P1 Ru1 P2 C25 -92.5(3)
N3 Ru1 P1 C1 102.06(13)
N2 Ru1 P1 C1 -83.24(13)
C53 Ru1 P1 C1 -162.90(13)
N1 Ru1 P1 C1 -6.67(12)
P2 Ru1 P1 C1 -103.7(3)
N3 Ru1 P1 C7 -134.65(14)
N2 Ru1 P1 C7 40.05(13)
C53 Ru1 P1 C7 -39.60(14)
N1 Ru1 P1 C7 116.62(13)
P2 Ru1 P1 C7 19.6(3)
N3 Ru1 P1 C14 -14.30(14)
N2 Ru1 P1 C14 160.40(13)
C53 Ru1 P1 C14 80.74(13)
N1 Ru1 P1 C14 -123.03(13)
P2 Ru1 P1 C14 140.0(3)
N3 Ru1 N2 C51 -1.0(10)
C53 Ru1 N2 C51 2.93(19)
N1 Ru1 N2 C51 -179.0(2)
P2 Ru1 N2 C51 91.49(19)
P1 Ru1 N2 C51 -86.95(19)
N3 Ru1 N2 C37 -178.0(9)
C53 Ru1 N2 C37 -174.1(2)
N1 Ru1 N2 C37 4.03(18)
P2 Ru1 N2 C37 -85.52(18)
P1 Ru1 N2 C37 96.04(18)
N2 Ru1 N3 O1 20(3)
C53 Ru1 N3 O1 16(3)
N1 Ru1 N3 O1 -162(3)
P2 Ru1 N3 O1 -73(3)
P1 Ru1 N3 O1 105(3)
N3 Ru1 N1 C44 -4.4(3)
N2 Ru1 N1 C44 175.4(3)
C53 Ru1 N1 C44 180.0(2)
P2 Ru1 N1 C44 -95.8(2)
P1 Ru1 N1 C44 88.7(2)
N3 Ru1 N1 C45 175.79(17)
N2 Ru1 N1 C45 -4.41(17)
C53 Ru1 N1 C45 0.2(3)
P2 Ru1 N1 C45 84.43(17)
P1 Ru1 N1 C45 -91.13(17)
N3 Ru1 C53 C46 176.92(19)
N2 Ru1 C53 C46 -2.72(18)
N1 Ru1 C53 C46 -7.3(3)
P2 Ru1 C53 C46 -91.70(18)
P1 Ru1 C53 C46 84.45(18)
N3 Ru1 C53 C50 -4.0(2)
N2 Ru1 C53 C50 176.3(3)
N1 Ru1 C53 C50 171.8(2)
P2 Ru1 C53 C50 87.4(2)
P1 Ru1 C53 C50 -96.5(2)
C7 P1 C1 C2 -19.1(3)
C14 P1 C1 C2 -127.8(3)
Ru1 P1 C1 C2 108.9(3)
C7 P1 C1 C6 164.1(2)
C14 P1 C1 C6 55.5(3)
Ru1 P1 C1 C6 -67.8(3)
C44 N1 C45 C41 3.6(4)
Ru1 N1 C45 C41 -176.6(2)
C44 N1 C45 C37 -175.6(2)
Ru1 N1 C45 C37 4.3(3)
C31 P2 C19 C20 133.3(3)
C25 P2 C19 C20 -113.2(3)
Ru1 P2 C19 C20 10.9(3)
C31 P2 C19 C24 -50.4(3)
C25 P2 C19 C24 63.1(3)
Ru1 P2 C19 C24 -172.8(2)
C50 C53 C46 C47 1.7(4)
Ru1 C53 C46 C47 -179.1(2)
C50 C53 C46 C51 -176.8(2)
Ru1 C53 C46 C51 2.4(3)
C51 N2 C37 C38 -1.0(4)
Ru1 N2 C37 C38 175.9(2)
C51 N2 C37 C45 -180.0(2)
Ru1 N2 C37 C45 -3.1(3)
N1 C45 C37 C38 179.9(3)
C41 C45 C37 C38 0.7(4)
N1 C45 C37 N2 -1.0(3)
C41 C45 C37 N2 179.8(2)
C1 P1 C7 C9 59.5(3)
C14 P1 C7 C9 168.6(3)
Ru1 P1 C7 C9 -64.8(3)
C1 P1 C7 C12 -121.7(3)
C14 P1 C7 C12 -12.7(3)
Ru1 P1 C7 C12 113.9(3)
C19 P2 C31 C36 -26.6(3)
C25 P2 C31 C36 -135.3(3)
Ru1 P2 C31 C36 98.9(2)
C19 P2 C31 C32 160.4(2)
C25 P2 C31 C32 51.7(3)
Ru1 P2 C31 C32 -74.1(3)
C1 P1 C14 C15 -155.8(3)
C7 P1 C14 C15 91.8(3)
Ru1 P1 C14 C15 -35.7(3)
C1 P1 C14 C13 27.8(4)
C7 P1 C14 C13 -84.6(3)
Ru1 P1 C14 C13 147.9(3)
C13 C14 C15 C17 1.3(5)
P1 C14 C15 C17 -175.2(3)
C12 C7 C9 C8 1.3(5)
P1 C7 C9 C8 -179.9(3)
C2 C1 C6 C5 -1.5(5)
P1 C1 C6 C5 175.4(3)
C14 C15 C17 C16 -0.1(6)
C7 C9 C8 C10 -0.3(6)
C9 C7 C12 C11 -1.5(6)
P1 C7 C12 C11 179.7(4)
C3 C4 C5 C6 -0.1(7)
C1 C6 C5 C4 0.5(6)
C15 C14 C13 C18 -1.9(7)
P1 C14 C13 C18 174.6(4)
C6 C1 C2 C3 2.1(6)
P1 C1 C2 C3 -174.6(4)
C9 C8 C10 C11 -0.4(7)
C15 C17 C16 C18 -0.5(7)
C7 C12 C11 C10 0.8(8)
C8 C10 C11 C12 0.2(9)
C5 C4 C3 C2 0.7(8)
C1 C2 C3 C4 -1.7(8)
C17 C16 C18 C13 -0.1(9)
C14 C13 C18 C16 1.3(9)
C19 P2 C25 C26 66.2(3)
C31 P2 C25 C26 177.0(3)
Ru1 P2 C25 C26 -59.0(3)
C19 P2 C25 C30 -113.1(3)
C31 P2 C25 C30 -2.4(4)
Ru1 P2 C25 C30 121.6(3)
C20 C19 C24 C23 -0.4(5)
P2 C19 C24 C23 -176.9(3)
C32 C31 C36 C35 -0.7(5)
P2 C31 C36 C35 -173.9(3)
C24 C19 C20 C21 1.0(5)
P2 C19 C20 C21 177.4(3)
C19 C24 C23 C22 -0.7(6)
C36 C31 C32 C33 1.2(5)
P2 C31 C32 C33 174.3(3)
C19 C20 C21 C22 -0.5(5)
C24 C23 C22 C21 1.3(6)
C20 C21 C22 C23 -0.7(6)
C31 C32 C33 C34 -0.4(5)
C31 C36 C35 C34 -0.5(6)
C32 C33 C34 C35 -0.8(6)
C36 C35 C34 C33 1.3(6)
C26 C25 C30 C29 0.9(7)
P2 C25 C30 C29 -179.7(4)
C30 C25 C26 C27 -1.0(6)
P2 C25 C26 C27 179.6(3)
C29 C28 C27 C26 0.0(8)
C25 C26 C27 C28 0.6(7)
C27 C28 C29 C30 -0.1(9)
C25 C30 C29 C28 -0.4(9)
N2 C37 C38 C39 -178.3(3)
C45 C37 C38 C39 0.7(4)
C45 N1 C44 C43 -0.7(4)
Ru1 N1 C44 C43 179.5(2)
C42 C43 C44 N1 -1.9(5)
C37 C38 C39 C40 -0.3(5)
C38 C39 C40 C41 -1.5(6)
C38 C39 C40 N4 178.2(3)
C44 C43 C42 C41 1.7(5)
C43 C42 C41 C45 1.0(5)
C43 C42 C41 C40 178.4(3)
N1 C45 C41 C42 -3.7(4)
C37 C45 C41 C42 175.4(3)
N1 C45 C41 C40 178.6(3)
C37 C45 C41 C40 -2.3(4)
C39 C40 C41 C42 -174.7(3)
N4 C40 C41 C42 5.7(5)
C39 C40 C41 C45 2.7(5)
N4 C40 C41 C45 -176.9(3)
C39 C40 N4 O2 22.2(6)
C41 C40 N4 O2 -158.1(4)
C39 C40 N4 O3 -152.8(5)
C41 C40 N4 O3 26.8(6)
C53 C46 C47 C48 0.0(4)
C51 C46 C47 C48 178.5(3)
C46 C47 C48 C49 -2.4(5)
C46 C47 C48 N6 177.4(3)
C50 C49 C48 C47 2.8(5)
C50 C49 C48 N6 -177.0(3)
C48 C49 C50 C53 -0.9(4)
C46 C53 C50 C49 -1.3(4)
Ru1 C53 C50 C49 179.7(2)
C37 N2 C51 O4 -4.4(4)
Ru1 N2 C51 O4 178.7(2)
C37 N2 C51 C46 174.5(2)
Ru1 N2 C51 C46 -2.4(3)
C47 C46 C51 O4 0.4(4)
C53 C46 C51 O4 178.9(3)
C47 C46 C51 N2 -178.6(3)
C53 C46 C51 N2 -0.1(3)
C47 C48 N6 O9 1.3(6)
C49 C48 N6 O9 -178.9(4)
C47 C48 N6 O10 -178.1(4)
C49 C48 N6 O10 1.7(5)
